data_4500674
loop_
_publ_author_name
'Goud, N. Rajesh'
'Babu, N. Jagadeesh'
'Nangia, Ashwini'

_publ_section_title
;
 Sulfonamide&#x2212;Pyridine-N-oxide Cocrystals
;
_journal_issue 5
_journal_name_full 'Crystal Growth &amp; Design'
_journal_page_first 1930
_journal_paper_doi 10.1021/cg200094x
_journal_volume 11
_journal_year 2011
_chemical_formula_sum 'C24 H26 N4 O6 S2'
_chemical_formula_weight 530.61
_chemical_name_systematic
; 
 ? 
;
_space_group_IT_number 14
_symmetry_cell_setting monoclinic
_symmetry_space_group_name_Hall '-P 2ybc'
_symmetry_space_group_name_H-M 'P 1 21/c 1'
_atom_sites_solution_hydrogens geom
_atom_sites_solution_primary direct
_atom_sites_solution_secondary difmap
_audit_creation_method SHELXL-97
_cell_angle_alpha 90.00
_cell_angle_beta 103.7280(10)
_cell_angle_gamma 90.00
_cell_formula_units_Z 4
_cell_length_a 10.3170(9)
_cell_length_b 12.3913(10)
_cell_length_c 20.0553(17)
_cell_measurement_reflns_used 6886
_cell_measurement_temperature 100(2)
_cell_measurement_theta_max 25.95
_cell_measurement_theta_min 2.55
_cell_volume 2490.6(4)
_computing_cell_refinement 'Bruker SMART'
_computing_data_collection 'Bruker SMART'
_computing_data_reduction 'Bruker SAINT'
_computing_molecular_graphics 'Bruker SHELXTL'
_computing_publication_material 'Bruker SHELXTL'
_computing_structure_refinement 'SHELXL-97 (Sheldrick, 1997)'
_computing_structure_solution 'SHELXS-97 (Sheldrick, 1990)'
_diffrn_ambient_temperature 100(2)
_diffrn_measured_fraction_theta_full 0.997
_diffrn_measured_fraction_theta_max 0.997
_diffrn_measurement_device_type 'CCD area detector'
_diffrn_measurement_method 'phi and omega scans'
_diffrn_radiation_monochromator graphite
_diffrn_radiation_source 'fine-focus sealed tube'
_diffrn_radiation_type MoK\a
_diffrn_radiation_wavelength 0.71073
_diffrn_reflns_av_R_equivalents 0.0265
_diffrn_reflns_av_sigmaI/netI 0.0183
_diffrn_reflns_limit_h_max 12
_diffrn_reflns_limit_h_min -12
_diffrn_reflns_limit_k_max 15
_diffrn_reflns_limit_k_min -15
_diffrn_reflns_limit_l_max 24
_diffrn_reflns_limit_l_min -24
_diffrn_reflns_number 25031
_diffrn_reflns_theta_full 25.96
_diffrn_reflns_theta_max 25.96
_diffrn_reflns_theta_min 1.95
_exptl_absorpt_coefficient_mu 0.262
_exptl_absorpt_correction_T_max 0.9593
_exptl_absorpt_correction_T_min 0.8847
_exptl_absorpt_correction_type multi-scan
_exptl_absorpt_process_details sadabs
_exptl_crystal_colour colorless
_exptl_crystal_density_diffrn 1.415
_exptl_crystal_density_method 'not measured'
_exptl_crystal_description block
_exptl_crystal_F_000 1112
_exptl_crystal_size_max 0.48
_exptl_crystal_size_mid 0.32
_exptl_crystal_size_min 0.16
_refine_diff_density_max 0.422
_refine_diff_density_min -0.335
_refine_diff_density_rms 0.049
_refine_ls_extinction_method none
_refine_ls_goodness_of_fit_ref 1.017
_refine_ls_hydrogen_treatment mixed
_refine_ls_matrix_type full
_refine_ls_number_parameters 343
_refine_ls_number_reflns 4856
_refine_ls_number_restraints 0
_refine_ls_restrained_S_all 1.017
_refine_ls_R_factor_all 0.0362
_refine_ls_R_factor_gt 0.0335
_refine_ls_shift/su_max 0.001
_refine_ls_shift/su_mean 0.000
_refine_ls_structure_factor_coef Fsqd
_refine_ls_weighting_details 'calc w=1/[\s^2^(Fo^2^)+(0.0487P)^2^+1.3769P] where P=(Fo^2^+2Fc^2^)/3'
_refine_ls_weighting_scheme calc
_refine_ls_wR_factor_gt 0.0878
_refine_ls_wR_factor_ref 0.0900
_reflns_number_gt 4493
_reflns_number_total 4856
_reflns_threshold_expression >2sigma(I)
_cod_data_source_file cg200094x_si_005.cif
_cod_data_source_block PTS-BPNO
_cod_depositor_comments
;
The following automatic conversions were performed:

'_symmetry_cell_setting' value 'Monoclinic' changed to 'monoclinic'
according to /home/saulius/struct/CIF-dictionaries/cif_core.dic
dictionary named 'cif_core.dic' version 2.4.1 from
2010-06-29.

'_exptl_absorpt_correction_type' value 'Multi-scan'
changed to 'multi-scan' according to
/home/saulius/struct/CIF-dictionaries/cif_core.dic dictionary named
'cif_core.dic' version 2.4.1 from 2010-06-29.

Automatic conversion script
Id: cif_fix_values 1715 2011-07-08 13:25:40Z adriana 
;
_cod_original_sg_symbol_H-M 'P2(1)/c  '
_cod_database_code 4500674

loop_
_symmetry_equiv_pos_as_xyz
'x, y, z'
'-x, y+1/2, -z+1/2'
'-x, -y, -z'
'x, -y-1/2, z-1/2'

loop_
_atom_site_label
_atom_site_type_symbol
_atom_site_fract_x
_atom_site_fract_y
_atom_site_fract_z
_atom_site_U_iso_or_equiv
_atom_site_adp_type
_atom_site_occupancy
_atom_site_symmetry_multiplicity
_atom_site_calc_flag
_atom_site_refinement_flags
S1 S 0.57697(4) 0.80706(3) 0.168633(18) 0.02180(10) Uani 1 1 d .
S2 S 0.19320(4) 0.71008(3) 0.364342(18) 0.02318(11) Uani 1 1 d .
O4 O 0.54306(12) 0.89790(9) 0.12331(6) 0.0286(3) Uani 1 1 d .
O6 O 0.53349(11) 0.83268(10) -0.16727(6) 0.0318(3) Uani 1 1 d .
N3 N 1.16658(12) 0.91260(10) 0.17661(6) 0.0220(3) Uani 1 1 d .
O5 O 1.26531(10) 0.92598(9) 0.23087(5) 0.0277(2) Uani 1 1 d .
N4 N 0.63325(13) 0.84597(10) -0.11384(6) 0.0241(3) Uani 1 1 d .
O1 O 0.08562(12) 0.77681(10) 0.37426(6) 0.0343(3) Uani 1 1 d .
C22 C 0.84389(15) 0.87134(11) 0.00100(7) 0.0209(3) Uani 1 1 d .
O3 O 0.71496(11) 0.77847(10) 0.19407(6) 0.0334(3) Uani 1 1 d .
O2 O 0.25088(13) 0.63350(10) 0.41675(5) 0.0335(3) Uani 1 1 d .
C17 C 0.95576(14) 0.88507(11) 0.06168(7) 0.0205(3) Uani 1 1 d .
C19 C 1.19134(15) 0.89729(12) 0.11390(8) 0.0249(3) Uani 1 1 d .
H19 H 1.2809 0.8965 0.1093 0.030 Uiso 1 1 calc R
C1 C 0.13739(14) 0.64124(12) 0.28618(7) 0.0203(3) Uani 1 1 d .
N1 N 0.31238(14) 0.78887(12) 0.35522(7) 0.0248(3) Uani 1 1 d .
C9 C 0.41261(15) 0.70322(12) 0.06007(8) 0.0236(3) Uani 1 1 d .
H9 H 0.3933 0.7726 0.0400 0.028 Uiso 1 1 calc R
C23 C 0.71321(15) 0.90100(12) 0.00178(8) 0.0221(3) Uani 1 1 d .
H23 H 0.6955 0.9306 0.0424 0.026 Uiso 1 1 calc R
C16 C 0.93427(15) 0.90220(12) 0.12695(8) 0.0233(3) Uani 1 1 d .
H16 H 0.8455 0.9047 0.1327 0.028 Uiso 1 1 calc R
C8 C 0.49690(14) 0.69270(12) 0.12473(7) 0.0205(3) Uani 1 1 d .
C12 C 0.46648(15) 0.50157(13) 0.11904(8) 0.0259(3) Uani 1 1 d .
H12 H 0.4839 0.4324 0.1397 0.031 Uiso 1 1 calc R
C18 C 1.08884(15) 0.88298(13) 0.05690(8) 0.0243(3) Uani 1 1 d .
H18 H 1.1085 0.8715 0.0135 0.029 Uiso 1 1 calc R
C24 C 0.61051(15) 0.88793(12) -0.05526(8) 0.0237(3) Uani 1 1 d .
H24 H 0.5226 0.9085 -0.0537 0.028 Uiso 1 1 calc R
C20 C 0.75876(16) 0.81779(13) -0.11672(8) 0.0274(3) Uani 1 1 d .
H20 H 0.7743 0.7898 -0.1582 0.033 Uiso 1 1 calc R
N2 N 0.51828(14) 0.83081(12) 0.23419(7) 0.0247(3) Uani 1 1 d .
C14 C 0.32798(17) 0.41008(13) 0.01375(9) 0.0305(4) Uani 1 1 d .
H14A H 0.2400 0.3939 0.0219 0.046 Uiso 1 1 calc R
H14B H 0.3881 0.3490 0.0289 0.046 Uiso 1 1 calc R
H14C H 0.3194 0.4225 -0.0354 0.046 Uiso 1 1 calc R
C6 C 0.22324(15) 0.56837(12) 0.26586(7) 0.0228(3) Uani 1 1 d .
H6 H 0.3072 0.5515 0.2954 0.027 Uiso 1 1 calc R
C13 C 0.52374(15) 0.59164(12) 0.15501(8) 0.0250(3) Uani 1 1 d .
H13 H 0.5804 0.5846 0.1996 0.030 Uiso 1 1 calc R
C15 C 1.03902(15) 0.91547(12) 0.18306(8) 0.0243(3) Uani 1 1 d .
H15 H 1.0217 0.9268 0.2270 0.029 Uiso 1 1 calc R
C5 C 0.18381(15) 0.52103(13) 0.20180(8) 0.0258(3) Uani 1 1 d .
H5 H 0.2409 0.4703 0.1876 0.031 Uiso 1 1 calc R
C2 C 0.01317(15) 0.66533(12) 0.24399(8) 0.0249(3) Uani 1 1 d .
H2 H -0.0454 0.7140 0.2588 0.030 Uiso 1 1 calc R
C21 C 0.86350(15) 0.82920(13) -0.06054(8) 0.0254(3) Uani 1 1 d .
H21 H 0.9505 0.8082 -0.0634 0.031 Uiso 1 1 calc R
C11 C 0.38397(15) 0.50966(12) 0.05340(8) 0.0231(3) Uani 1 1 d .
C10 C 0.35658(16) 0.61169(13) 0.02483(8) 0.0254(3) Uani 1 1 d .
H10 H 0.2987 0.6189 -0.0195 0.030 Uiso 1 1 calc R
C4 C 0.06175(15) 0.54648(13) 0.15769(7) 0.0254(3) Uani 1 1 d .
C3 C -0.02377(16) 0.61726(13) 0.18002(8) 0.0278(3) Uani 1 1 d .
H3 H -0.1087 0.6328 0.1509 0.033 Uiso 1 1 calc R
C7 C 0.02625(18) 0.50097(16) 0.08613(8) 0.0357(4) Uani 1 1 d .
H7A H -0.0706 0.4910 0.0715 0.054 Uiso 1 1 calc R
H7B H 0.0708 0.4313 0.0855 0.054 Uiso 1 1 calc R
H7C H 0.0554 0.5510 0.0547 0.054 Uiso 1 1 calc R
H2A H 0.5287(18) 0.7777(16) 0.2622(10) 0.029(5) Uiso 1 1 d .
H1A H 0.436(2) 0.8591(16) 0.2248(10) 0.032(5) Uiso 1 1 d .
H4A H 0.285(2) 0.8335(18) 0.3219(11) 0.040(6) Uiso 1 1 d .
H3A H 0.381(2) 0.7498(18) 0.3521(11) 0.044(6) Uiso 1 1 d .

loop_
_atom_site_aniso_label
_atom_site_aniso_U_11
_atom_site_aniso_U_22
_atom_site_aniso_U_33
_atom_site_aniso_U_23
_atom_site_aniso_U_13
_atom_site_aniso_U_12
S1 0.01938(19) 0.0246(2) 0.02241(19) -0.00149(14) 0.00692(14) -0.00018(13)
S2 0.0278(2) 0.0251(2) 0.01879(19) -0.00361(13) 0.00988(15) -0.00712(14)
O4 0.0376(6) 0.0235(6) 0.0268(6) 0.0000(4) 0.0118(5) -0.0026(5)
O6 0.0263(6) 0.0402(7) 0.0262(6) -0.0073(5) 0.0005(5) -0.0026(5)
N3 0.0227(6) 0.0200(6) 0.0227(6) 0.0023(5) 0.0045(5) 0.0011(5)
O5 0.0229(5) 0.0337(6) 0.0245(6) 0.0001(5) 0.0016(4) 0.0020(4)
N4 0.0243(6) 0.0257(7) 0.0217(6) -0.0015(5) 0.0041(5) -0.0009(5)
O1 0.0362(7) 0.0340(6) 0.0393(7) -0.0129(5) 0.0224(5) -0.0080(5)
C22 0.0223(7) 0.0180(7) 0.0240(7) 0.0011(6) 0.0086(6) -0.0002(5)
O3 0.0178(5) 0.0375(7) 0.0448(7) -0.0055(5) 0.0073(5) -0.0006(5)
O2 0.0488(7) 0.0330(6) 0.0176(5) 0.0007(5) 0.0057(5) -0.0114(5)
C17 0.0226(7) 0.0163(7) 0.0238(7) 0.0016(5) 0.0080(6) 0.0010(5)
C19 0.0212(7) 0.0292(8) 0.0262(8) 0.0045(6) 0.0094(6) 0.0034(6)
C1 0.0215(7) 0.0218(7) 0.0182(7) -0.0007(5) 0.0061(6) -0.0034(6)
N1 0.0249(7) 0.0270(7) 0.0227(7) 0.0004(5) 0.0059(6) -0.0054(6)
C9 0.0277(8) 0.0219(7) 0.0213(7) 0.0044(6) 0.0059(6) 0.0033(6)
C23 0.0236(7) 0.0211(7) 0.0230(7) -0.0009(6) 0.0084(6) 0.0009(6)
C16 0.0210(7) 0.0245(8) 0.0259(8) -0.0006(6) 0.0086(6) 0.0012(6)
C8 0.0203(7) 0.0223(7) 0.0208(7) -0.0005(5) 0.0085(6) 0.0013(5)
C12 0.0289(8) 0.0215(7) 0.0288(8) 0.0066(6) 0.0098(6) 0.0056(6)
C18 0.0242(7) 0.0282(8) 0.0223(7) 0.0024(6) 0.0090(6) 0.0032(6)
C24 0.0231(7) 0.0228(7) 0.0271(8) -0.0001(6) 0.0095(6) 0.0030(6)
C20 0.0274(8) 0.0326(8) 0.0245(8) -0.0054(6) 0.0109(6) -0.0008(6)
N2 0.0239(7) 0.0309(7) 0.0189(6) -0.0006(6) 0.0042(5) 0.0038(6)
C14 0.0312(8) 0.0248(8) 0.0375(9) -0.0036(7) 0.0120(7) -0.0028(6)
C6 0.0198(7) 0.0268(8) 0.0215(7) 0.0002(6) 0.0045(6) 0.0006(6)
C13 0.0257(8) 0.0282(8) 0.0205(7) 0.0045(6) 0.0043(6) 0.0049(6)
C15 0.0267(8) 0.0241(7) 0.0240(7) -0.0008(6) 0.0098(6) 0.0018(6)
C5 0.0249(7) 0.0288(8) 0.0255(8) -0.0033(6) 0.0097(6) 0.0004(6)
C2 0.0224(7) 0.0251(8) 0.0281(8) 0.0007(6) 0.0077(6) 0.0015(6)
C21 0.0221(7) 0.0294(8) 0.0268(8) -0.0034(6) 0.0099(6) 0.0000(6)
C11 0.0227(7) 0.0231(7) 0.0266(8) -0.0002(6) 0.0122(6) 0.0004(6)
C10 0.0271(8) 0.0280(8) 0.0199(7) 0.0023(6) 0.0031(6) 0.0016(6)
C4 0.0275(8) 0.0296(8) 0.0191(7) -0.0006(6) 0.0054(6) -0.0065(6)
C3 0.0227(7) 0.0329(8) 0.0247(8) 0.0040(6) -0.0004(6) 0.0008(6)
C7 0.0402(10) 0.0452(10) 0.0203(8) -0.0052(7) 0.0044(7) -0.0084(8)

loop_
_atom_type_symbol
_atom_type_description
_atom_type_scat_dispersion_real
_atom_type_scat_dispersion_imag
_atom_type_scat_source
C C 0.0033 0.0016 'International Tables Vol C Tables 4.2.6.8 and 6.1.1.4'
H H 0.0000 0.0000 'International Tables Vol C Tables 4.2.6.8 and 6.1.1.4'
N N 0.0061 0.0033 'International Tables Vol C Tables 4.2.6.8 and 6.1.1.4'
O O 0.0106 0.0060 'International Tables Vol C Tables 4.2.6.8 and 6.1.1.4'
S S 0.1246 0.1234 'International Tables Vol C Tables 4.2.6.8 and 6.1.1.4'

loop_
_geom_angle_atom_site_label_1
_geom_angle_atom_site_label_2
_geom_angle_atom_site_label_3
_geom_angle
O4 S1 O3 119.30(7)
O4 S1 N2 107.03(7)
O3 S1 N2 106.83(7)
O4 S1 C8 107.35(7)
O3 S1 C8 106.60(7)
N2 S1 C8 109.50(7)
O1 S2 O2 118.61(7)
O1 S2 N1 107.59(8)
O2 S2 N1 106.75(8)
O1 S2 C1 107.63(7)
O2 S2 C1 108.87(7)
N1 S2 C1 106.84(7)
O5 N3 C15 119.89(12)
O5 N3 C19 120.47(12)
C15 N3 C19 119.63(13)
O6 N4 C24 119.60(13)
O6 N4 C20 120.44(13)
C24 N4 C20 119.96(13)
C21 C22 C23 116.68(14)
C21 C22 C17 121.50(13)
C23 C22 C17 121.81(13)
C16 C17 C18 116.38(14)
C16 C17 C22 121.63(13)
C18 C17 C22 121.99(13)
N3 C19 C18 120.91(13)
N3 C19 H19 119.5
C18 C19 H19 119.5
C2 C1 C6 121.33(13)
C2 C1 S2 119.88(11)
C6 C1 S2 118.65(11)
S2 N1 H4A 111.1(14)
S2 N1 H3A 109.1(14)
H4A N1 H3A 115(2)
C8 C9 C10 119.53(14)
C8 C9 H9 120.2
C10 C9 H9 120.2
C24 C23 C22 120.96(14)
C24 C23 H23 119.5
C22 C23 H23 119.5
C15 C16 C17 121.21(14)
C15 C16 H16 119.4
C17 C16 H16 119.4
C9 C8 C13 120.61(14)
C9 C8 S1 120.43(11)
C13 C8 S1 118.92(11)
C13 C12 C11 121.67(14)
C13 C12 H12 119.2
C11 C12 H12 119.2
C19 C18 C17 121.01(14)
C19 C18 H18 119.5
C17 C18 H18 119.5
N4 C24 C23 120.66(14)
N4 C24 H24 119.7
C23 C24 H24 119.7
N4 C20 C21 120.87(14)
N4 C20 H20 119.6
C21 C20 H20 119.6
S1 N2 H2A 112.7(13)
S1 N2 H1A 115.0(12)
H2A N2 H1A 114.0(18)
C11 C14 H14A 109.5
C11 C14 H14B 109.5
H14A C14 H14B 109.5
C11 C14 H14C 109.5
H14A C14 H14C 109.5
H14B C14 H14C 109.5
C5 C6 C1 118.67(14)
C5 C6 H6 120.7
C1 C6 H6 120.7
C12 C13 C8 118.87(14)
C12 C13 H13 120.6
C8 C13 H13 120.6
N3 C15 C16 120.85(14)
N3 C15 H15 119.6
C16 C15 H15 119.6
C6 C5 C4 121.10(14)
C6 C5 H5 119.5
C4 C5 H5 119.5
C3 C2 C1 118.89(14)
C3 C2 H2 120.6
C1 C2 H2 120.6
C20 C21 C22 120.87(14)
C20 C21 H21 119.6
C22 C21 H21 119.6
C10 C11 C12 118.34(14)
C10 C11 C14 120.83(14)
C12 C11 C14 120.81(14)
C9 C10 C11 120.95(14)
C9 C10 H10 119.5
C11 C10 H10 119.5
C3 C4 C5 119.02(14)
C3 C4 C7 120.93(15)
C5 C4 C7 120.00(15)
C2 C3 C4 120.91(14)
C2 C3 H3 119.5
C4 C3 H3 119.5
C4 C7 H7A 109.5
C4 C7 H7B 109.5
H7A C7 H7B 109.5
C4 C7 H7C 109.5
H7A C7 H7C 109.5
H7B C7 H7C 109.5

loop_
_geom_bond_atom_site_label_1
_geom_bond_atom_site_label_2
_geom_bond_distance
S1 O4 1.4369(11)
S1 O3 1.4380(11)
S1 N2 1.5999(13)
S1 C8 1.7665(15)
S2 O1 1.4353(12)
S2 O2 1.4361(12)
S2 N1 1.6141(13)
S2 C1 1.7573(14)
O6 N4 1.3081(16)
N3 O5 1.3127(16)
N3 C15 1.3531(19)
N3 C19 1.355(2)
N4 C24 1.355(2)
N4 C20 1.355(2)
C22 C21 1.398(2)
C22 C23 1.401(2)
C22 C17 1.475(2)
C17 C16 1.395(2)
C17 C18 1.399(2)
C19 C18 1.372(2)
C19 H19 0.9500
C1 C2 1.390(2)
C1 C6 1.392(2)
N1 H4A 0.86(2)
N1 H3A 0.88(2)
C9 C8 1.385(2)
C9 C10 1.388(2)
C9 H9 0.9500
C23 C24 1.372(2)
C23 H23 0.9500
C16 C15 1.373(2)
C16 H16 0.9500
C8 C13 1.391(2)
C12 C13 1.383(2)
C12 C11 1.391(2)
C12 H12 0.9500
C18 H18 0.9500
C24 H24 0.9500
C20 C21 1.371(2)
C20 H20 0.9500
N2 H2A 0.86(2)
N2 H1A 0.89(2)
C14 C11 1.507(2)
C14 H14A 0.9800
C14 H14B 0.9800
C14 H14C 0.9800
C6 C5 1.383(2)
C6 H6 0.9500
C13 H13 0.9500
C15 H15 0.9500
C5 C4 1.393(2)
C5 H5 0.9500
C2 C3 1.384(2)
C2 H2 0.9500
C21 H21 0.9500
C11 C10 1.389(2)
C10 H10 0.9500
C4 C3 1.391(2)
C4 C7 1.504(2)
C3 H3 0.9500
C7 H7A 0.9800
C7 H7B 0.9800
C7 H7C 0.9800
